data_7237283
loop_
_publ_author_name
'Tao, Kewen'
'Wu, Zhenyue'
'Han, Shiguo'
'Zhang, Jing'
'Ji, Chengmin'
'Wang, Yuyin'
'Zhang, Weichuan'
'Luo, Junhua'
'Sun, Zhihua'

_publ_section_title
;
 Switchable behaviors of quadratic nonlinear optical properties
 originating from bi-step phase transitions in a molecule-based crystal
;
_journal_issue 15
_journal_name_full 'Journal of Materials Chemistry C'
_journal_page_first 4150
_journal_paper_doi 10.1039/C8TC00407B
_journal_volume 6
_journal_year 2018
_chemical_formula_moiety 'C6 H2 N3 O7, C7 H16 N'
_chemical_formula_sum 'C13 H18 N4 O7'
_chemical_formula_weight 342.31
_space_group_crystal_system orthorhombic
_space_group_IT_number 62
_space_group_name_Hall '-P 2ac 2n'
_space_group_name_H-M_alt 'P n m a'
_atom_sites_solution_hydrogens mixed
_audit_creation_method SHELXL-2016/6
_audit_update_record
;
2018-01-12 deposited with the CCDC.
2018-03-08 downloaded from the CCDC.
;
_cell_angle_alpha 90
_cell_angle_beta 90
_cell_angle_gamma 90
_cell_formula_units_Z 4
_cell_length_a 18.2587(3)
_cell_length_b 6.7913(2)
_cell_length_c 12.8788(3)
_cell_measurement_reflns_used 2308
_cell_measurement_temperature 293(2)
_cell_measurement_theta_max 72.7700
_cell_measurement_theta_min 4.1720
_cell_volume 1596.98(7)
_computing_structure_refinement 'SHELXL-2016/6 (Sheldrick, 2016)'
_diffrn_ambient_temperature 293(2)
_diffrn_measured_fraction_theta_full 0.990
_diffrn_measured_fraction_theta_max 0.962
_diffrn_measurement_device_type 'SuperNova, Dual, Cu at zero, Atlas'
_diffrn_radiation_type CuK\a
_diffrn_radiation_wavelength 1.54178
_diffrn_reflns_av_R_equivalents 0.0160
_diffrn_reflns_av_unetI/netI 0.0191
_diffrn_reflns_Laue_measured_fraction_full 0.990
_diffrn_reflns_Laue_measured_fraction_max 0.962
_diffrn_reflns_limit_h_max 15
_diffrn_reflns_limit_h_min -22
_diffrn_reflns_limit_k_max 7
_diffrn_reflns_limit_k_min -5
_diffrn_reflns_limit_l_max 14
_diffrn_reflns_limit_l_min -15
_diffrn_reflns_number 4977
_diffrn_reflns_point_group_measured_fraction_full 0.990
_diffrn_reflns_point_group_measured_fraction_max 0.962
_diffrn_reflns_theta_full 67.679
_diffrn_reflns_theta_max 73.194
_diffrn_reflns_theta_min 4.201
_exptl_absorpt_coefficient_mu 1.002
_exptl_crystal_density_diffrn 1.424
_exptl_crystal_F_000 720
_refine_diff_density_max 0.240
_refine_diff_density_min -0.320
_refine_diff_density_rms 0.037
_refine_ls_extinction_coef 0.00281(12)
_refine_ls_extinction_expression Fc^*^=kFc[1+0.001xFc^2^\l^3^/sin(2\q)]^-1/4^
_refine_ls_extinction_method 'SHELXL-2016/6 (Sheldrick 2016)'
_refine_ls_goodness_of_fit_ref 1.008
_refine_ls_hydrogen_treatment mixed
_refine_ls_matrix_type full
_refine_ls_number_parameters 162
_refine_ls_number_reflns 1672
_refine_ls_number_restraints 4
_refine_ls_restrained_S_all 1.011
_refine_ls_R_factor_all 0.0728
_refine_ls_R_factor_gt 0.0621
_refine_ls_shift/su_max 0.000
_refine_ls_shift/su_mean 0.000
_refine_ls_structure_factor_coef Fsqd
_refine_ls_weighting_details 'w=1/[\s^2^(Fo^2^)+(0.0100P)^2^+1.3200P] where P=(Fo^2^+2Fc^2^)/3'
_refine_ls_weighting_scheme calc
_refine_ls_wR_factor_gt 0.1029
_refine_ls_wR_factor_ref 0.1076
_reflns_Friedel_coverage 0.000
_reflns_number_gt 1379
_reflns_number_total 1672
_reflns_threshold_expression 'I > 2\s(I)'
_cod_data_source_file c8tc00407b2.cif
_cod_data_source_block x
_cod_database_code 7237283
_shelx_shelxl_version_number 2016/6
_shelx_space_group_comment
;
The symmetry employed for this shelxl refinement is uniquely defined
by the following loop, which should always be used as a source of
symmetry information in preference to the above space-group names.
They are only intended as comments.
;

loop_
_space_group_symop_operation_xyz
'x, y, z'
'-x+1/2, -y, z+1/2'
'x+1/2, -y+1/2, -z+1/2'
'-x, y+1/2, -z'
'-x, -y, -z'
'x-1/2, y, -z-1/2'
'-x-1/2, y-1/2, z-1/2'
'x, -y-1/2, z'

loop_
_atom_site_label
_atom_site_type_symbol
_atom_site_fract_x
_atom_site_fract_y
_atom_site_fract_z
_atom_site_U_iso_or_equiv
_atom_site_adp_type
_atom_site_occupancy
_atom_site_site_symmetry_order
_atom_site_calc_flag
_atom_site_refinement_flags_posn
_atom_site_refinement_flags_adp
_atom_site_refinement_flags_occupancy
O1 O 0.35521(11) 0.250000 0.02940(19) 0.0828(8) Uani 1 2 d S T P
O2 O 0.3371(2) 0.3726(8) -0.1727(3) 0.1238(19) Uani 0.5 1 d . . P
O3 O 0.3998(3) 0.1676(11) -0.2589(4) 0.175(4) Uani 0.5 1 d . . P
O4 O 0.69321(14) 0.250000 -0.0193(3) 0.1120(12) Uani 1 2 d S T P
O5 O 0.66221(15) 0.250000 -0.1787(3) 0.1234(13) Uani 1 2 d S T P
O6 O 0.41083(19) 0.1703(7) 0.2178(2) 0.106(2) Uani 0.5 1 d . . P
O7 O 0.5149(2) 0.1840(7) 0.2438(3) 0.101(2) Uani 0.5 1 d . . P
N1 N 0.3891(2) 0.250000 -0.1822(3) 0.0959(12) Uani 1 2 d S T P
N2 N 0.64693(16) 0.250000 -0.0875(3) 0.0824(9) Uani 1 2 d S T P
N3 N 0.46786(17) 0.250000 0.1869(2) 0.0759(9) Uani 1 2 d S T P
C1 C 0.42064(15) 0.250000 0.0045(2) 0.0560(8) Uani 1 2 d S T P
C2 C 0.44521(16) 0.250000 -0.1017(2) 0.0597(8) Uani 1 2 d S T P
C3 C 0.51648(17) 0.250000 -0.1322(3) 0.0616(8) Uani 1 2 d S T P
H3 H 0.528500 0.250000 -0.202379 0.074 Uiso 1 2 calc R U P
C4 C 0.57065(16) 0.250000 -0.0578(3) 0.0598(8) Uani 1 2 d S T P
C5 C 0.55335(16) 0.250000 0.0455(3) 0.0588(8) Uani 1 2 d S T P
H5 H 0.590346 0.250000 0.095129 0.071 Uiso 1 2 calc R U P
C6 C 0.48165(16) 0.250000 0.0757(2) 0.0558(7) Uani 1 2 d S T P
N4 N 0.2440(2) 0.1611(7) 0.1685(3) 0.0793(14) Uani 0.5 1 d D . P
H4A H 0.2765(16) 0.250000 0.140(2) 0.095 Uiso 1 2 d DS U P
H4B H 0.259(2) 0.043(3) 0.197(3) 0.095 Uiso 0.5 1 d D U P
C7 C 0.2524(2) 0.250000 0.2692(3) 0.132(2) Uani 1 2 d DS T P
H7A H 0.299298 0.284900 0.297517 0.197 Uiso 0.5 1 calc R U P
H7B H 0.249153 0.109436 0.262850 0.197 Uiso 0.5 1 calc R U P
H7C H 0.214389 0.296364 0.314537 0.197 Uiso 0.5 1 calc R U P
C8 C 0.17608(18) 0.250000 0.1083(3) 0.0909(15) Uani 1 2 d S T P
H8 H 0.135792 0.250000 0.158843 0.084(11) Uiso 1 2 d R . P
C9 C 0.1725(2) 0.0733(6) 0.0453(3) 0.1341(15) Uani 1 1 d . . .
H9A H 0.175717 -0.042611 0.089028 0.161 Uiso 1 1 calc DR U .
H9B H 0.212958 0.070713 -0.003566 0.161 Uiso 1 1 calc R U .
C10 C 0.1015(3) 0.0748(11) -0.0117(4) 0.214(4) Uani 1 1 d . . .
H10A H 0.098140 -0.041456 -0.055184 0.257 Uiso 1 1 calc R U .
H10B H 0.061411 0.071127 0.037720 0.257 Uiso 1 1 calc R U .
C11 C 0.0953(5) 0.250000 -0.0756(5) 0.256(10) Uani 1 2 d S T P
H11A H 0.048467 0.249999 -0.111125 0.307 Uiso 1 2 calc R U P
H11B H 0.133711 0.250003 -0.127684 0.307 Uiso 1 2 calc R U P

loop_
_atom_site_aniso_label
_atom_site_aniso_U_11
_atom_site_aniso_U_22
_atom_site_aniso_U_33
_atom_site_aniso_U_23
_atom_site_aniso_U_13
_atom_site_aniso_U_12
O1 0.0447(12) 0.130(2) 0.0740(15) 0.000 0.0075(11) 0.000
O2 0.078(2) 0.201(6) 0.093(3) -0.003(3) -0.026(2) 0.043(3)
O3 0.152(4) 0.258(12) 0.114(3) -0.100(5) -0.051(3) 0.039(5)
O4 0.0464(13) 0.155(3) 0.135(3) 0.000 0.0010(16) 0.000
O5 0.0743(18) 0.195(4) 0.101(2) 0.000 0.0367(17) 0.000
O6 0.085(2) 0.167(6) 0.0654(19) 0.016(2) 0.0185(17) -0.010(3)
O7 0.099(2) 0.139(6) 0.0644(18) 0.009(2) -0.0224(18) -0.003(3)
N1 0.073(2) 0.152(4) 0.063(2) 0.000 -0.0115(17) 0.000
N2 0.0566(17) 0.093(2) 0.098(2) 0.000 0.0173(17) 0.000
N3 0.0674(18) 0.102(2) 0.0588(16) 0.000 -0.0037(15) 0.000
C1 0.0452(15) 0.063(2) 0.0601(18) 0.000 0.0038(13) 0.000
C2 0.0522(16) 0.072(2) 0.0545(17) 0.000 -0.0030(14) 0.000
C3 0.0617(18) 0.066(2) 0.0576(18) 0.000 0.0108(15) 0.000
C4 0.0449(15) 0.0605(19) 0.074(2) 0.000 0.0097(15) 0.000
C5 0.0470(15) 0.0599(19) 0.0696(19) 0.000 -0.0059(14) 0.000
C6 0.0535(16) 0.063(2) 0.0506(16) 0.000 0.0004(13) 0.000
N4 0.0521(19) 0.114(4) 0.071(2) 0.015(2) 0.0151(17) 0.006(2)
C7 0.077(3) 0.254(8) 0.064(2) 0.000 0.007(2) 0.000
C8 0.0422(17) 0.164(5) 0.066(2) 0.000 0.0131(16) 0.000
C9 0.112(3) 0.097(3) 0.194(4) 0.006(3) 0.055(3) 0.005(2)
C10 0.119(4) 0.301(9) 0.223(6) -0.156(7) 0.039(4) -0.096(5)
C11 0.092(4) 0.60(3) 0.077(4) 0.000 -0.017(3) 0.000

loop_
_atom_type_symbol
_atom_type_description
_atom_type_scat_dispersion_real
_atom_type_scat_dispersion_imag
_atom_type_scat_source
C C 0.0181 0.0091 'International Tables Vol C Tables 4.2.6.8 and 6.1.1.4'
H H 0.0000 0.0000 'International Tables Vol C Tables 4.2.6.8 and 6.1.1.4'
N N 0.0311 0.0180 'International Tables Vol C Tables 4.2.6.8 and 6.1.1.4'
O O 0.0492 0.0322 'International Tables Vol C Tables 4.2.6.8 and 6.1.1.4'

loop_
_geom_angle_atom_site_label_1
_geom_angle_atom_site_label_2
_geom_angle_atom_site_label_3
_geom_angle
_geom_angle_site_symmetry_1
_geom_angle_site_symmetry_3
N1 O2 O3 45.1(3) . 8_565
N1 O2 O2 49.0(3) . 8_565
O3 O2 O2 80.3(3) 8_565 8_565
O3 O3 N1 60.9(4) 8_565 .
O3 O3 O2 99.7(3) 8_565 8_565
N1 O3 O2 51.2(3) . 8_565
O6 O6 N3 64.1(2) 8_565 .
O7 O7 N3 68.4(2) 8_565 .
O3 N1 O3 58.1(7) 8_565 .
O3 N1 O2 83.7(4) 8_565 .
O3 N1 O2 121.9(4) . .
O3 N1 O2 121.9(4) 8_565 8_565
O3 N1 O2 83.7(4) . 8_565
O2 N1 O2 82.0(5) . 8_565
O3 N1 C2 119.4(4) 8_565 .
O3 N1 C2 119.4(4) . .
O2 N1 C2 117.2(3) . .
O2 N1 C2 117.2(3) 8_565 .
O5 N2 O4 122.7(3) . .
O5 N2 C4 118.8(3) . .
O4 N2 C4 118.5(3) . .
O7 N3 O7 43.3(4) . 8_565
O7 N3 O6 103.9(3) . .
O7 N3 O6 124.2(4) 8_565 .
O7 N3 O6 124.2(4) . 8_565
O7 N3 O6 103.9(3) 8_565 8_565
O6 N3 O6 51.8(4) . 8_565
O7 N3 C6 118.1(3) . .
O7 N3 C6 118.1(3) 8_565 .
O6 N3 C6 117.5(3) . .
O6 N3 C6 117.5(3) 8_565 .
O1 C1 C2 123.2(3) . .
O1 C1 C6 125.5(3) . .
C2 C1 C6 111.3(3) . .
C3 C2 C1 124.9(3) . .
C3 C2 N1 117.9(3) . .
C1 C2 N1 117.2(3) . .
C2 C3 C4 119.1(3) . .
C5 C4 C3 120.7(3) . .
C5 C4 N2 118.8(3) . .
C3 C4 N2 120.5(3) . .
C6 C5 C4 119.9(3) . .
C5 C6 C1 124.0(3) . .
C5 C6 N3 116.5(3) . .
C1 C6 N3 119.5(3) . .
N4 N4 C7 65.2(2) 8_565 .
N4 N4 C8 67.59(18) 8_565 .
C7 N4 C8 111.4(3) . .
N4 C7 N4 49.6(4) 8_565 .
C9 C8 C9 111.7(4) . 8_565
C9 C8 N4 128.7(3) . 8_565
C9 C8 N4 89.7(3) 8_565 8_565
C9 C8 N4 89.7(3) . .
C9 C8 N4 128.7(3) 8_565 .
N4 C8 N4 44.8(4) 8_565 .
C8 C9 C10 108.0(4) . .
C11 C10 C9 110.6(5) . .
C10 C11 C10 110.1(6) . 8_565

loop_
_geom_bond_atom_site_label_1
_geom_bond_atom_site_label_2
_geom_bond_distance
_geom_bond_site_symmetry_2
O1 C1 1.237(3) .
O2 N1 1.269(5) .
O2 O3 1.618(6) 8_565
O2 O2 1.666(11) 8_565
O3 O3 1.119(14) 8_565
O3 N1 1.152(5) .
O4 N2 1.219(4) .
O5 N2 1.207(4) .
O6 O6 1.082(9) 8_565
O6 N3 1.239(4) .
O7 O7 0.896(9) 8_565
O7 N3 1.215(4) .
N1 C2 1.457(4) .
N2 C4 1.444(4) .
N3 C6 1.454(4) .
C1 C2 1.440(4) .
C1 C6 1.442(4) .
C2 C3 1.359(4) .
C3 C4 1.377(4) .
C4 C5 1.367(4) .
C5 C6 1.366(4) .
N4 N4 1.207(10) 8_565
N4 C7 1.439(5) .
N4 C8 1.583(5) .
C8 C9 1.450(4) .
C8 C9 1.450(4) 8_565
C9 C10 1.490(6) .
C10 C11 1.452(7) .

loop_
_geom_hbond_atom_site_label_D
_geom_hbond_atom_site_label_H
_geom_hbond_atom_site_label_A
_geom_hbond_distance_DH
_geom_hbond_distance_HA
_geom_hbond_distance_DA
_geom_hbond_angle_DHA
_geom_hbond_site_symmetry_A
N4 H4A O1 0.923(16) 2.02(2) 2.774(4) 137.5(12) .
N4 H4B O2 0.930(19) 2.69(4) 3.196(6) 115(3) 7_656
N4 H4B O5 0.930(19) 2.46(3) 3.278(5) 147(4) 5_655
C7 H7A O6 0.96 2.41 3.016(5) 120.8 .
C7 H7A O6 0.96 2.30 3.016(5) 130.7 8_565
C7 H7B O2 0.96 2.40 3.130(5) 132.7 7_656
C7 H7C O2 0.96 2.44 3.130(5) 128.4 2_565
C8 H8 O7 0.98 2.58 3.534(5) 164.5 6_556
C8 H8 O7 0.98 2.58 3.534(5) 164.5 3_455
C9 H9A O3 0.97 2.54 3.284(6) 133.3 2
